data_1564140
loop_
_publ_author_name
'Berti, Beatrice'
'Bortoluzzi, Marco'
'Ceriotti, Alessandro'
'Cesari, Cristiana'
'Femoni, Cristina'
'Carmela Iapalucci, Maria'
'Zacchini, Stefano'

_publ_section_title
;
 Further insights into platinum carbonyl Chini clusters
;
_journal_name_full 'Inorganica Chimica Acta'
_journal_page_first 119904
_journal_paper_doi 10.1016/j.ica.2020.119904
_journal_volume 512
_journal_year 2020
_chemical_formula_sum 'C82 H76 Cl4 O2 P6 Pt2'
_chemical_formula_weight 1811.22
_space_group_crystal_system monoclinic
_space_group_IT_number 14
_space_group_name_Hall '-P 2ybc'
_space_group_name_H-M_alt 'P 1 21/c 1'
_atom_sites_solution_hydrogens geom
_audit_creation_method SHELXL-2014/7
_cell_angle_alpha 90
_cell_angle_beta 102.271(4)
_cell_angle_gamma 90
_cell_formula_units_Z 2
_cell_length_a 15.2489(18)
_cell_length_b 12.6172(15)
_cell_length_c 20.066(3)
_cell_measurement_reflns_used 9928
_cell_measurement_temperature 100(2)
_cell_measurement_theta_max 27.0575
_cell_measurement_theta_min 2.4815
_cell_volume 3772.5(8)
_computing_cell_refinement 'APEX2 (Bruker AXS, 2006)'
_computing_data_collection 'APEX2 (Bruker AXS, 2006)'
_computing_data_reduction 'SAINT (Bruker AXS, 2004)'
_computing_molecular_graphics 'SCHAKAL99 (Keller, 1999)'
_computing_publication_material 'XCIF (Bruker AXS, 2001)'
_computing_structure_refinement 'SHELXL-2014/7 (Sheldrick, 2014)'
_computing_structure_solution 'SHELXL-2014/7 (Sheldrick, 2014)'
_diffrn_ambient_temperature 100(2)
_diffrn_measured_fraction_theta_full 1.000
_diffrn_measured_fraction_theta_max 1.000
_diffrn_measurement_device_type 'PHOTON2 area detector'
_diffrn_measurement_method 'phi and omega scans'
_diffrn_radiation_type MoK\a
_diffrn_radiation_wavelength 0.71073
_diffrn_reflns_av_R_equivalents 0.0858
_diffrn_reflns_av_unetI/netI 0.0506
_diffrn_reflns_Laue_measured_fraction_full 1.000
_diffrn_reflns_Laue_measured_fraction_max 1.000
_diffrn_reflns_limit_h_max 18
_diffrn_reflns_limit_h_min -18
_diffrn_reflns_limit_k_max 15
_diffrn_reflns_limit_k_min -15
_diffrn_reflns_limit_l_max 23
_diffrn_reflns_limit_l_min -23
_diffrn_reflns_number 40071
_diffrn_reflns_point_group_measured_fraction_full 1.000
_diffrn_reflns_point_group_measured_fraction_max 1.000
_diffrn_reflns_theta_full 25.099
_diffrn_reflns_theta_max 25.099
_diffrn_reflns_theta_min 1.919
_diffrn_source 'fine-focus sealed tube'
_exptl_absorpt_coefficient_mu 4.020
_exptl_absorpt_correction_T_max 0.7455
_exptl_absorpt_correction_T_min 0.4555
_exptl_absorpt_correction_type empirical
_exptl_absorpt_process_details
;
 Data were corrected for Lorentz polarization and absorption
 effects (empirical absorption corrections SADABS).
 R(int) = 0.1645 (selected reflections only, before parameter refinement)
 R(int) = 0.0890 (selected reflections only, after parameter refinement)
;
_exptl_crystal_colour pale-yellow
_exptl_crystal_density_diffrn 1.594
_exptl_crystal_description plate
_exptl_crystal_F_000 1796
_exptl_crystal_size_max 0.190
_exptl_crystal_size_mid 0.160
_exptl_crystal_size_min 0.140
_refine_diff_density_max 3.245
_refine_diff_density_min -2.563
_refine_diff_density_rms 0.192
_refine_ls_extinction_coef .
_refine_ls_extinction_method none
_refine_ls_goodness_of_fit_ref 1.166
_refine_ls_hydrogen_treatment constr
_refine_ls_matrix_type full
_refine_ls_number_parameters 433
_refine_ls_number_reflns 6712
_refine_ls_number_restraints 229
_refine_ls_restrained_S_all 1.153
_refine_ls_R_factor_all 0.0643
_refine_ls_R_factor_gt 0.0551
_refine_ls_shift/su_max 0.001
_refine_ls_shift/su_mean 0.000
_refine_ls_structure_factor_coef Fsqd
_refine_ls_weighting_details 'w=1/[\s^2^(Fo^2^)+(0.0395P)^2^+43.5867P] where P=(Fo^2^+2Fc^2^)/3'
_refine_ls_weighting_scheme calc
_refine_ls_wR_factor_gt 0.1189
_refine_ls_wR_factor_ref 0.1230
_reflns_Friedel_coverage 0.000
_reflns_Friedel_fraction_full .
_reflns_Friedel_fraction_max .
_reflns_number_gt 5928
_reflns_number_total 6712
_reflns_threshold_expression 'I > 2\s(I)'
_cod_data_source_file 4.cif
_cod_data_source_block 4
_cod_original_sg_symbol_H-M 'P 21/c'
_cod_database_code 1564140
_shelx_shelxl_version_number 2014/7
_shelx_space_group_comment
;
The symmetry employed for this shelxl refinement is uniquely defined
by the following loop, which should always be used as a source of
symmetry information in preference to the above space-group names.
They are only intended as comments.
;
_shelx_estimated_absorpt_t_min 0.516
_shelx_estimated_absorpt_t_max 0.603

loop_
_space_group_symop_operation_xyz
'x, y, z'
'-x, y+1/2, -z+1/2'
'-x, -y, -z'
'x, -y-1/2, z-1/2'

loop_
_atom_site_label
_atom_site_type_symbol
_atom_site_fract_x
_atom_site_fract_y
_atom_site_fract_z
_atom_site_U_iso_or_equiv
_atom_site_adp_type
_atom_site_occupancy
_atom_site_site_symmetry_order
_atom_site_calc_flag
_atom_site_refinement_flags_posn
_atom_site_refinement_flags_adp
_atom_site_refinement_flags_occupancy
_atom_site_disorder_assembly
_atom_site_disorder_group
Pt1 Pt 0.71563(2) 0.38971(2) 0.51411(2) 0.00997(11) Uani 1 1 d . . . . .
P1 P 0.82113(13) 0.28988(15) 0.47581(10) 0.0112(4) Uani 1 1 d . . . . .
P2 P 0.78191(13) 0.53830(15) 0.47921(10) 0.0111(4) Uani 1 1 d . . . . .
P3 P 0.57328(12) 0.39007(16) 0.44397(10) 0.0115(4) Uani 1 1 d . . . . .
O1 O 0.7097(5) 0.3512(6) 0.6619(3) 0.0421(19) Uani 1 1 d . . . . .
C1 C 0.7109(5) 0.3675(6) 0.6067(4) 0.0161(17) Uani 1 1 d . . . . .
C2 C 0.8795(5) 0.3797(6) 0.4275(4) 0.0111(15) Uani 1 1 d . U . . .
H2A H 0.9406 0.3525 0.4286 0.013 Uiso 1 1 calc R U . . .
H2B H 0.8467 0.3823 0.3794 0.013 Uiso 1 1 calc R U . . .
C3 C 0.8856(4) 0.4930(6) 0.4584(4) 0.0160(16) Uani 1 1 d . U . . .
H3A H 0.9030 0.5430 0.4254 0.019 Uiso 1 1 calc R U . . .
H3B H 0.9336 0.4941 0.5003 0.019 Uiso 1 1 calc DR U . . .
C4 C 0.5026(5) 0.4993(6) 0.4625(4) 0.0156(17) Uani 1 1 d . . . . .
H4A H 0.5276 0.5675 0.4506 0.019 Uiso 1 1 calc R U . . .
H4B H 0.4414 0.4916 0.4340 0.019 Uiso 1 1 calc R U . . .
C101 C 0.7960(5) 0.1765(6) 0.4184(4) 0.0152(15) Uani 1 1 d . U . . .
C102 C 0.7323(6) 0.1035(7) 0.4312(5) 0.0222(17) Uani 1 1 d . U . . .
H102 H 0.7066 0.1123 0.4701 0.027 Uiso 1 1 calc R U . . .
C103 C 0.7064(6) 0.0186(7) 0.3878(5) 0.0274(19) Uani 1 1 d . U . . .
H103 H 0.6636 -0.0309 0.3971 0.033 Uiso 1 1 calc R U . . .
C104 C 0.7427(6) 0.0059(7) 0.3309(5) 0.0270(19) Uani 1 1 d . U . . .
H104 H 0.7244 -0.0520 0.3008 0.032 Uiso 1 1 calc R U . . .
C105 C 0.8057(6) 0.0770(7) 0.3174(5) 0.0240(18) Uani 1 1 d . U . . .
H105 H 0.8302 0.0684 0.2780 0.029 Uiso 1 1 calc R U . . .
C106 C 0.8330(6) 0.1612(7) 0.3617(4) 0.0195(16) Uani 1 1 d . U . . .
H106 H 0.8775 0.2088 0.3529 0.023 Uiso 1 1 calc R U . . .
C107 C 0.9155(5) 0.2411(6) 0.5417(4) 0.0118(15) Uani 1 1 d . U . . .
C108 C 0.9529(5) 0.1407(6) 0.5397(4) 0.0180(16) Uani 1 1 d . U . . .
H108 H 0.9280 0.0929 0.5041 0.022 Uiso 1 1 calc R U . . .
C109 C 1.0266(6) 0.1101(7) 0.5897(4) 0.0216(17) Uani 1 1 d . U . . .
H109 H 1.0510 0.0410 0.5884 0.026 Uiso 1 1 calc R U . . .
C110 C 1.0639(5) 0.1779(7) 0.6405(4) 0.0194(16) Uani 1 1 d . U . . .
H110 H 1.1158 0.1573 0.6732 0.023 Uiso 1 1 calc R U . . .
C111 C 1.0262(5) 0.2781(7) 0.6446(4) 0.0190(17) Uani 1 1 d . U . . .
H111 H 1.0512 0.3250 0.6807 0.023 Uiso 1 1 calc R U . . .
C112 C 0.9518(5) 0.3087(6) 0.5955(4) 0.0157(16) Uani 1 1 d . U . . .
H112 H 0.9254 0.3762 0.5986 0.019 Uiso 1 1 calc R U . . .
C201 C 0.7275(5) 0.6157(6) 0.4050(4) 0.0138(15) Uani 1 1 d . U . . .
C202 C 0.7468(5) 0.5988(6) 0.3406(4) 0.0155(15) Uani 1 1 d . U . . .
H202 H 0.7910 0.5483 0.3352 0.019 Uiso 1 1 calc R U . . .
C203 C 0.7011(6) 0.6558(7) 0.2847(4) 0.0209(17) Uani 1 1 d . U . . .
H203 H 0.7146 0.6446 0.2411 0.025 Uiso 1 1 calc R U . . .
C204 C 0.6361(6) 0.7288(7) 0.2921(5) 0.0229(18) Uani 1 1 d . U . . .
H204 H 0.6052 0.7678 0.2537 0.028 Uiso 1 1 calc R U . . .
C205 C 0.6161(6) 0.7450(6) 0.3554(4) 0.0188(16) Uani 1 1 d . U . . .
H205 H 0.5706 0.7940 0.3603 0.023 Uiso 1 1 calc R U . . .
C206 C 0.6622(5) 0.6899(6) 0.4116(4) 0.0140(15) Uani 1 1 d . U . . .
H206 H 0.6493 0.7028 0.4551 0.017 Uiso 1 1 calc R U . . .
C207 C 0.8264(5) 0.6421(6) 0.5412(4) 0.0153(16) Uani 1 1 d . U . . .
C208 C 0.8354(6) 0.6232(7) 0.6103(4) 0.0248(18) Uani 1 1 d . U . . .
H208 H 0.8145 0.5580 0.6248 0.030 Uiso 1 1 calc R U . . .
C209 C 0.8739(7) 0.6969(8) 0.6585(5) 0.034(2) Uani 1 1 d . U . . .
H209 H 0.8810 0.6817 0.7057 0.040 Uiso 1 1 calc R U . . .
C210 C 0.9022(6) 0.7932(7) 0.6375(5) 0.0289(19) Uani 1 1 d . U . . .
H210 H 0.9284 0.8446 0.6704 0.035 Uiso 1 1 calc R U . . .
C211 C 0.8924(6) 0.8144(7) 0.5697(5) 0.0260(18) Uani 1 1 d . U . . .
H211 H 0.9109 0.8811 0.5556 0.031 Uiso 1 1 calc R U . . .
C212 C 0.8559(5) 0.7397(7) 0.5211(5) 0.0204(17) Uani 1 1 d . U . . .
H212 H 0.8508 0.7548 0.4740 0.024 Uiso 1 1 calc R U . . .
C301 C 0.4982(5) 0.2782(6) 0.4500(4) 0.0146(15) Uani 1 1 d . U . . .
C302 C 0.4137(5) 0.2710(7) 0.4074(4) 0.0172(16) Uani 1 1 d . U . . .
H302 H 0.3961 0.3222 0.3723 0.021 Uiso 1 1 calc R U . . .
C303 C 0.3543(6) 0.1898(7) 0.4151(4) 0.0209(17) Uani 1 1 d . U . . .
H303 H 0.2966 0.1857 0.3857 0.025 Uiso 1 1 calc R U . . .
C304 C 0.3807(6) 0.1154(7) 0.4664(4) 0.0222(17) Uani 1 1 d . U . . .
H304 H 0.3412 0.0594 0.4719 0.027 Uiso 1 1 calc R U . . .
C305 C 0.4646(6) 0.1223(6) 0.5097(4) 0.0208(17) Uani 1 1 d . U . . .
H305 H 0.4819 0.0715 0.5450 0.025 Uiso 1 1 calc R U . . .
C306 C 0.5236(5) 0.2030(6) 0.5017(4) 0.0169(16) Uani 1 1 d . U . . .
H306 H 0.5811 0.2070 0.5312 0.020 Uiso 1 1 calc R U . . .
C307 C 0.5632(5) 0.4021(7) 0.3514(4) 0.0151(15) Uani 1 1 d . U . . .
C308 C 0.5187(6) 0.4831(7) 0.3128(4) 0.0214(17) Uani 1 1 d . U . . .
H308 H 0.4867 0.5336 0.3335 0.026 Uiso 1 1 calc R U . . .
C309 C 0.5195(6) 0.4926(8) 0.2436(5) 0.0283(19) Uani 1 1 d . U . . .
H309 H 0.4891 0.5499 0.2178 0.034 Uiso 1 1 calc R U . . .
C310 C 0.5642(6) 0.4190(8) 0.2132(5) 0.029(2) Uani 1 1 d . U . . .
H310 H 0.5662 0.4261 0.1664 0.035 Uiso 1 1 calc R U . . .
C311 C 0.6063(6) 0.3349(9) 0.2501(5) 0.033(2) Uani 1 1 d . U . . .
H311 H 0.6349 0.2824 0.2283 0.039 Uiso 1 1 calc R U . . .
C312 C 0.6071(6) 0.3263(8) 0.3193(5) 0.0259(18) Uani 1 1 d . U . . .
H312 H 0.6375 0.2688 0.3448 0.031 Uiso 1 1 calc R U . . .
C401 C 0.8398(8) 0.1329(7) 0.6980(6) 0.039(3) Uani 1 1 d . . . . .
H40A H 0.8038 0.1753 0.7239 0.047 Uiso 1 1 calc R U . . .
H40B H 0.8707 0.1827 0.6725 0.047 Uiso 1 1 calc R U . . .
Cl1 Cl 0.92089(18) 0.0593(2) 0.75573(14) 0.0433(6) Uani 1 1 d . . . . .
Cl2 Cl 0.76835(18) 0.0520(2) 0.64023(15) 0.0437(7) Uani 1 1 d . . . . .

loop_
_atom_site_aniso_label
_atom_site_aniso_U_11
_atom_site_aniso_U_22
_atom_site_aniso_U_33
_atom_site_aniso_U_23
_atom_site_aniso_U_13
_atom_site_aniso_U_12
Pt1 0.00567(15) 0.00846(15) 0.01587(17) 0.00046(12) 0.00247(10) 0.00037(12)
P1 0.0078(9) 0.0064(9) 0.0197(11) 0.0017(8) 0.0034(8) 0.0003(7)
P2 0.0074(9) 0.0099(9) 0.0157(10) 0.0014(8) 0.0015(7) 0.0005(8)
P3 0.0082(9) 0.0105(9) 0.0160(10) -0.0026(8) 0.0033(7) 0.0009(8)
O1 0.057(5) 0.047(5) 0.023(4) 0.006(3) 0.010(3) -0.023(4)
C1 0.017(4) 0.013(4) 0.018(4) -0.001(3) 0.001(3) 0.002(3)
C2 0.007(2) 0.013(3) 0.015(2) 0.000(2) 0.006(2) 0.003(2)
C3 0.012(4) 0.012(4) 0.023(4) 0.000(3) 0.003(3) -0.003(3)
C4 0.013(4) 0.016(4) 0.016(4) 0.001(3) -0.001(3) 0.006(3)
C101 0.013(3) 0.008(3) 0.024(4) -0.002(3) 0.002(3) 0.004(3)
C102 0.020(4) 0.019(4) 0.027(4) -0.005(3) 0.004(3) 0.000(3)
C103 0.020(4) 0.022(4) 0.039(4) -0.006(4) 0.003(3) -0.005(3)
C104 0.026(4) 0.020(4) 0.031(4) -0.009(3) -0.004(3) 0.008(3)
C105 0.032(4) 0.017(4) 0.021(4) 0.004(3) 0.001(3) 0.007(3)
C106 0.022(4) 0.011(4) 0.025(4) 0.001(3) 0.005(3) 0.004(3)
C107 0.010(3) 0.007(3) 0.019(4) 0.006(3) 0.003(3) 0.003(3)
C108 0.016(4) 0.016(4) 0.021(4) -0.002(3) 0.004(3) 0.000(3)
C109 0.019(4) 0.020(4) 0.025(4) 0.004(3) 0.002(3) 0.008(3)
C110 0.014(4) 0.023(4) 0.021(4) 0.006(3) 0.002(3) 0.010(3)
C111 0.015(4) 0.020(4) 0.020(4) 0.002(3) 0.000(3) -0.002(3)
C112 0.011(3) 0.010(3) 0.025(4) 0.001(3) 0.002(3) 0.002(3)
C201 0.014(3) 0.007(3) 0.020(4) 0.006(3) 0.001(3) -0.005(3)
C202 0.017(3) 0.009(3) 0.022(4) -0.002(3) 0.005(3) -0.003(3)
C203 0.024(4) 0.016(4) 0.022(4) 0.000(3) 0.002(3) -0.004(3)
C204 0.026(4) 0.014(4) 0.025(4) 0.005(3) -0.004(3) 0.000(3)
C205 0.023(4) 0.010(3) 0.021(4) 0.001(3) -0.001(3) 0.004(3)
C206 0.011(3) 0.008(3) 0.021(4) -0.003(3) 0.000(3) 0.001(3)
C207 0.009(3) 0.013(4) 0.023(4) -0.002(3) 0.001(3) -0.003(3)
C208 0.029(4) 0.017(4) 0.024(4) 0.003(3) -0.003(3) -0.007(3)
C209 0.038(5) 0.027(4) 0.029(4) -0.001(4) -0.009(4) 0.001(4)
C210 0.023(4) 0.023(4) 0.037(4) -0.010(4) -0.003(4) -0.002(3)
C211 0.020(4) 0.015(4) 0.042(5) -0.005(4) 0.006(3) -0.008(3)
C212 0.017(4) 0.014(4) 0.032(4) -0.007(3) 0.010(3) -0.008(3)
C301 0.015(3) 0.011(3) 0.020(4) -0.009(3) 0.007(3) 0.002(3)
C302 0.014(3) 0.018(4) 0.021(4) -0.004(3) 0.005(3) -0.003(3)
C303 0.018(4) 0.021(4) 0.024(4) -0.010(3) 0.006(3) -0.007(3)
C304 0.022(4) 0.019(4) 0.029(4) -0.009(3) 0.012(3) -0.009(3)
C305 0.026(4) 0.012(4) 0.028(4) -0.003(3) 0.012(3) -0.002(3)
C306 0.017(4) 0.011(4) 0.023(4) -0.005(3) 0.005(3) -0.003(3)
C307 0.010(3) 0.021(4) 0.014(3) -0.004(3) 0.002(3) -0.003(3)
C308 0.022(4) 0.020(4) 0.021(4) -0.001(3) 0.002(3) -0.007(3)
C309 0.029(4) 0.033(4) 0.020(4) 0.001(4) -0.001(3) -0.012(4)
C310 0.021(4) 0.047(5) 0.019(4) -0.006(4) 0.001(3) -0.015(4)
C311 0.022(4) 0.050(5) 0.027(4) -0.016(4) 0.007(3) -0.003(4)
C312 0.017(4) 0.035(4) 0.024(4) -0.011(4) 0.002(3) 0.000(4)
C401 0.048(7) 0.017(5) 0.051(7) -0.008(4) 0.008(5) -0.014(4)
Cl1 0.0410(15) 0.0552(17) 0.0352(14) -0.0007(13) 0.0115(11) -0.0087(13)
Cl2 0.0382(14) 0.0396(15) 0.0525(17) -0.0184(13) 0.0080(12) -0.0119(12)

loop_
_atom_type_symbol
_atom_type_description
_atom_type_scat_dispersion_real
_atom_type_scat_dispersion_imag
_atom_type_scat_source
C C 0.0033 0.0016 'International Tables Vol C Tables 4.2.6.8 and 6.1.1.4'
H H 0.0000 0.0000 'International Tables Vol C Tables 4.2.6.8 and 6.1.1.4'
O O 0.0106 0.0060 'International Tables Vol C Tables 4.2.6.8 and 6.1.1.4'
P P 0.1023 0.0942 'International Tables Vol C Tables 4.2.6.8 and 6.1.1.4'
Cl Cl 0.1484 0.1585 'International Tables Vol C Tables 4.2.6.8 and 6.1.1.4'
Pt Pt -1.7033 8.3905 'International Tables Vol C Tables 4.2.6.8 and 6.1.1.4'

loop_
_geom_angle_atom_site_label_1
_geom_angle_atom_site_label_2
_geom_angle_atom_site_label_3
_geom_angle
_geom_angle_site_symmetry_1
_geom_angle_site_symmetry_3
C1 Pt1 P1 114.9(2) . .
C1 Pt1 P2 121.8(2) . .
P1 Pt1 P2 87.77(7) . .
C1 Pt1 P3 111.7(2) . .
P1 Pt1 P3 115.38(7) . .
P2 Pt1 P3 103.16(7) . .
C101 P1 C2 102.2(4) . .
C101 P1 C107 102.6(4) . .
C2 P1 C107 101.1(3) . .
C101 P1 Pt1 124.9(3) . .
C2 P1 Pt1 106.8(2) . .
C107 P1 Pt1 116.0(3) . .
C3 P2 C201 104.4(4) . .
C3 P2 C207 99.6(4) . .
C201 P2 C207 102.1(4) . .
C3 P2 Pt1 105.9(3) . .
C201 P2 Pt1 122.0(2) . .
C207 P2 Pt1 119.8(3) . .
C4 P3 C307 102.5(4) . .
C4 P3 C301 99.3(4) . .
C307 P3 C301 102.2(4) . .
C4 P3 Pt1 113.1(3) . .
C307 P3 Pt1 118.7(2) . .
C301 P3 Pt1 118.3(3) . .
O1 C1 Pt1 177.7(8) . .
C3 C2 P1 110.6(5) . .
C3 C2 H2A 109.5 . .
P1 C2 H2A 109.5 . .
C3 C2 H2B 109.5 . .
P1 C2 H2B 109.5 . .
H2A C2 H2B 108.1 . .
C2 C3 P2 113.6(5) . .
C2 C3 H3A 108.8 . .
P2 C3 H3A 108.8 . .
C2 C3 H3B 108.8 . .
P2 C3 H3B 108.8 . .
H3A C3 H3B 107.7 . .
C4 C4 P3 111.4(7) 3_666 .
C4 C4 H4A 109.3 3_666 .
P3 C4 H4A 109.3 . .
C4 C4 H4B 109.3 3_666 .
P3 C4 H4B 109.3 . .
H4A C4 H4B 108.0 . .
C106 C101 C102 118.5(7) . .
C106 C101 P1 124.0(6) . .
C102 C101 P1 117.4(6) . .
C103 C102 C101 120.6(8) . .
C103 C102 H102 119.7 . .
C101 C102 H102 119.7 . .
C104 C103 C102 120.0(9) . .
C104 C103 H103 120.0 . .
C102 C103 H103 120.0 . .
C103 C104 C105 120.3(8) . .
C103 C104 H104 119.9 . .
C105 C104 H104 119.9 . .
C104 C105 C106 119.9(9) . .
C104 C105 H105 120.1 . .
C106 C105 H105 120.1 . .
C101 C106 C105 120.8(8) . .
C101 C106 H106 119.6 . .
C105 C106 H106 119.6 . .
C108 C107 C112 118.7(7) . .
C108 C107 P1 123.1(6) . .
C112 C107 P1 118.2(6) . .
C107 C108 C109 120.3(8) . .
C107 C108 H108 119.8 . .
C109 C108 H108 119.8 . .
C110 C109 C108 120.7(8) . .
C110 C109 H109 119.7 . .
C108 C109 H109 119.7 . .
C109 C110 C111 120.1(8) . .
C109 C110 H110 120.0 . .
C111 C110 H110 120.0 . .
C112 C111 C110 119.5(8) . .
C112 C111 H111 120.2 . .
C110 C111 H111 120.2 . .
C111 C112 C107 120.6(7) . .
C111 C112 H112 119.7 . .
C107 C112 H112 119.7 . .
C206 C201 C202 118.9(7) . .
C206 C201 P2 119.5(6) . .
C202 C201 P2 121.5(6) . .
C203 C202 C201 119.9(8) . .
C203 C202 H202 120.0 . .
C201 C202 H202 120.0 . .
C204 C203 C202 120.4(8) . .
C204 C203 H203 119.8 . .
C202 C203 H203 119.8 . .
C205 C204 C203 119.9(8) . .
C205 C204 H204 120.0 . .
C203 C204 H204 120.0 . .
C206 C205 C204 120.1(8) . .
C206 C205 H205 119.9 . .
C204 C205 H205 119.9 . .
C205 C206 C201 120.7(8) . .
C205 C206 H206 119.7 . .
C201 C206 H206 119.7 . .
C208 C207 C212 118.1(8) . .
C208 C207 P2 120.0(6) . .
C212 C207 P2 121.8(6) . .
C209 C208 C207 121.5(8) . .
C209 C208 H208 119.3 . .
C207 C208 H208 119.3 . .
C208 C209 C210 119.5(9) . .
C208 C209 H209 120.2 . .
C210 C209 H209 120.2 . .
C211 C210 C209 120.0(9) . .
C211 C210 H210 120.0 . .
C209 C210 H210 120.0 . .
C210 C211 C212 120.8(9) . .
C210 C211 H211 119.6 . .
C212 C211 H211 119.6 . .
C211 C212 C207 120.0(8) . .
C211 C212 H212 120.0 . .
C207 C212 H212 120.0 . .
C302 C301 C306 119.1(7) . .
C302 C301 P3 121.2(6) . .
C306 C301 P3 119.5(6) . .
C301 C302 C303 121.2(8) . .
C301 C302 H302 119.4 . .
C303 C302 H302 119.4 . .
C304 C303 C302 119.0(8) . .
C304 C303 H303 120.5 . .
C302 C303 H303 120.5 . .
C305 C304 C303 120.4(8) . .
C305 C304 H304 119.8 . .
C303 C304 H304 119.8 . .
C304 C305 C306 120.4(8) . .
C304 C305 H305 119.8 . .
C306 C305 H305 119.8 . .
C305 C306 C301 119.9(8) . .
C305 C306 H306 120.0 . .
C301 C306 H306 120.0 . .
C308 C307 C312 118.4(8) . .
C308 C307 P3 123.9(6) . .
C312 C307 P3 117.6(6) . .
C307 C308 C309 121.3(9) . .
C307 C308 H308 119.4 . .
C309 C308 H308 119.4 . .
C310 C309 C308 119.6(9) . .
C310 C309 H309 120.2 . .
C308 C309 H309 120.2 . .
C309 C310 C311 120.2(9) . .
C309 C310 H310 119.9 . .
C311 C310 H310 119.9 . .
C310 C311 C312 120.3(9) . .
C310 C311 H311 119.9 . .
C312 C311 H311 119.9 . .
C311 C312 C307 120.1(9) . .
C311 C312 H312 119.9 . .
C307 C312 H312 119.9 . .
Cl2 C401 Cl1 112.3(5) . .
Cl2 C401 H40A 109.1 . .
Cl1 C401 H40A 109.1 . .
Cl2 C401 H40B 109.1 . .
Cl1 C401 H40B 109.1 . .
H40A C401 H40B 107.9 . .

loop_
_geom_bond_atom_site_label_1
_geom_bond_atom_site_label_2
_geom_bond_distance
_geom_bond_site_symmetry_2
Pt1 C1 1.894(8) .
Pt1 P1 2.300(2) .
Pt1 P2 2.308(2) .
Pt1 P3 2.3225(19) .
P1 C101 1.825(8) .
P1 C2 1.839(7) .
P1 C107 1.840(8) .
P2 C3 1.812(7) .
P2 C201 1.826(8) .
P2 C207 1.835(8) .
P3 C4 1.836(8) .
P3 C307 1.837(8) .
P3 C301 1.837(8) .
O1 C1 1.131(10) .
C2 C3 1.553(10) .
C2 H2A 0.9900 .
C2 H2B 0.9900 .
C3 H3A 0.9900 .
C3 H3B 0.9900 .
C4 C4 1.524(16) 3_666
C4 H4A 0.9900 .
C4 H4B 0.9900 .
C101 C106 1.388(12) .
C101 C102 1.402(12) .
C102 C103 1.385(12) .
C102 H102 0.9500 .
C103 C104 1.381(13) .
C103 H103 0.9500 .
C104 C105 1.382(13) .
C104 H104 0.9500 .
C105 C106 1.390(12) .
C105 H105 0.9500 .
C106 H106 0.9500 .
C107 C108 1.393(11) .
C107 C112 1.394(11) .
C108 C109 1.393(12) .
C108 H108 0.9500 .
C109 C110 1.359(12) .
C109 H109 0.9500 .
C110 C111 1.399(12) .
C110 H110 0.9500 .
C111 C112 1.390(11) .
C111 H111 0.9500 .
C112 H112 0.9500 .
C201 C206 1.394(11) .
C201 C202 1.402(11) .
C202 C203 1.389(12) .
C202 H202 0.9500 .
C203 C204 1.385(12) .
C203 H203 0.9500 .
C204 C205 1.383(12) .
C204 H204 0.9500 .
C205 C206 1.383(11) .
C205 H205 0.9500 .
C206 H206 0.9500 .
C207 C208 1.383(12) .
C207 C212 1.400(11) .
C208 C209 1.380(13) .
C208 H208 0.9500 .
C209 C210 1.384(14) .
C209 H209 0.9500 .
C210 C211 1.364(14) .
C210 H210 0.9500 .
C211 C212 1.385(12) .
C211 H211 0.9500 .
C212 H212 0.9500 .
C301 C302 1.390(11) .
C301 C306 1.398(12) .
C302 C303 1.399(12) .
C302 H302 0.9500 .
C303 C304 1.389(13) .
C303 H303 0.9500 .
C304 C305 1.388(12) .
C304 H304 0.9500 .
C305 C306 1.390(11) .
C305 H305 0.9500 .
C306 H306 0.9500 .
C307 C308 1.372(12) .
C307 C312 1.402(12) .
C308 C309 1.395(12) .
C308 H308 0.9500 .
C309 C310 1.371(14) .
C309 H309 0.9500 .
C310 C311 1.372(15) .
C310 H310 0.9500 .
C311 C312 1.390(13) .
C311 H311 0.9500 .
C312 H312 0.9500 .
C401 Cl2 1.742(10) .
C401 Cl1 1.768(11) .
C401 H40A 0.9900 .
C401 H40B 0.9900 .

loop_
_geom_torsion_atom_site_label_1
_geom_torsion_atom_site_label_2
_geom_torsion_atom_site_label_3
_geom_torsion_atom_site_label_4
_geom_torsion
_geom_torsion_site_symmetry_1
_geom_torsion_site_symmetry_2
_geom_torsion_site_symmetry_3
_geom_torsion_site_symmetry_4
C101 P1 C2 C3 165.4(5) . . . .
C107 P1 C2 C3 -88.9(5) . . . .
Pt1 P1 C2 C3 32.9(5) . . . .
P1 C2 C3 P2 -44.5(7) . . . .
C201 P2 C3 C2 -95.8(6) . . . .
C207 P2 C3 C2 159.0(6) . . . .
Pt1 P2 C3 C2 34.1(6) . . . .
C307 P3 C4 C4 177.1(8) . . . 3_666
C301 P3 C4 C4 72.3(8) . . . 3_666
Pt1 P3 C4 C4 -54.0(9) . . . 3_666
C2 P1 C101 C106 12.5(8) . . . .
C107 P1 C101 C106 -92.0(7) . . . .
Pt1 P1 C101 C106 133.2(6) . . . .
C2 P1 C101 C102 -164.6(6) . . . .
C107 P1 C101 C102 90.9(7) . . . .
Pt1 P1 C101 C102 -43.8(7) . . . .
C106 C101 C102 C103 -0.6(12) . . . .
P1 C101 C102 C103 176.6(7) . . . .
C101 C102 C103 C104 -0.6(13) . . . .
C102 C103 C104 C105 0.7(14) . . . .
C103 C104 C105 C106 0.5(13) . . . .
C102 C101 C106 C105 1.8(12) . . . .
P1 C101 C106 C105 -175.2(6) . . . .
C104 C105 C106 C101 -1.8(13) . . . .
C101 P1 C107 C108 1.7(8) . . . .
C2 P1 C107 C108 -103.6(7) . . . .
Pt1 P1 C107 C108 141.3(6) . . . .
C101 P1 C107 C112 -179.2(6) . . . .
C2 P1 C107 C112 75.5(7) . . . .
Pt1 P1 C107 C112 -39.6(7) . . . .
C112 C107 C108 C109 -1.7(12) . . . .
P1 C107 C108 C109 177.4(6) . . . .
C107 C108 C109 C110 -1.0(13) . . . .
C108 C109 C110 C111 2.7(13) . . . .
C109 C110 C111 C112 -1.7(13) . . . .
C110 C111 C112 C107 -1.1(12) . . . .
C108 C107 C112 C111 2.7(12) . . . .
P1 C107 C112 C111 -176.5(6) . . . .
C3 P2 C201 C206 -159.1(6) . . . .
C207 P2 C201 C206 -55.8(7) . . . .
Pt1 P2 C201 C206 81.3(6) . . . .
C3 P2 C201 C202 23.9(7) . . . .
C207 P2 C201 C202 127.3(7) . . . .
Pt1 P2 C201 C202 -95.6(6) . . . .
C206 C201 C202 C203 0.1(11) . . . .
P2 C201 C202 C203 177.1(6) . . . .
C201 C202 C203 C204 -0.5(12) . . . .
C202 C203 C204 C205 -0.2(13) . . . .
C203 C204 C205 C206 1.3(13) . . . .
C204 C205 C206 C201 -1.7(12) . . . .
C202 C201 C206 C205 1.0(11) . . . .
P2 C201 C206 C205 -176.0(6) . . . .
C3 P2 C207 C208 -102.7(7) . . . .
C201 P2 C207 C208 150.3(7) . . . .
Pt1 P2 C207 C208 11.9(8) . . . .
C3 P2 C207 C212 74.3(7) . . . .
C201 P2 C207 C212 -32.8(7) . . . .
Pt1 P2 C207 C212 -171.1(6) . . . .
C212 C207 C208 C209 -1.3(13) . . . .
P2 C207 C208 C209 175.7(7) . . . .
C207 C208 C209 C210 1.7(15) . . . .
C208 C209 C210 C211 -0.4(15) . . . .
C209 C210 C211 C212 -1.2(14) . . . .
C210 C211 C212 C207 1.6(13) . . . .
C208 C207 C212 C211 -0.3(12) . . . .
P2 C207 C212 C211 -177.3(7) . . . .
C4 P3 C301 C302 60.4(7) . . . .
C307 P3 C301 C302 -44.7(7) . . . .
Pt1 P3 C301 C302 -177.0(5) . . . .
C4 P3 C301 C306 -114.9(6) . . . .
C307 P3 C301 C306 140.0(6) . . . .
Pt1 P3 C301 C306 7.7(7) . . . .
C306 C301 C302 C303 -0.3(12) . . . .
P3 C301 C302 C303 -175.6(6) . . . .
C301 C302 C303 C304 -0.1(12) . . . .
C302 C303 C304 C305 0.6(12) . . . .
C303 C304 C305 C306 -0.8(12) . . . .
C304 C305 C306 C301 0.4(12) . . . .
C302 C301 C306 C305 0.1(11) . . . .
P3 C301 C306 C305 175.5(6) . . . .
C4 P3 C307 C308 5.5(8) . . . .
C301 P3 C307 C308 108.1(7) . . . .
Pt1 P3 C307 C308 -119.9(6) . . . .
C4 P3 C307 C312 -177.4(7) . . . .
C301 P3 C307 C312 -74.9(7) . . . .
Pt1 P3 C307 C312 57.2(7) . . . .
C312 C307 C308 C309 -2.3(12) . . . .
P3 C307 C308 C309 174.7(6) . . . .
C307 C308 C309 C310 1.1(13) . . . .
C308 C309 C310 C311 1.5(13) . . . .
C309 C310 C311 C312 -2.8(14) . . . .
C310 C311 C312 C307 1.5(14) . . . .
C308 C307 C312 C311 1.0(12) . . . .
P3 C307 C312 C311 -176.2(7) . . . .
